data_1529327
loop_
_publ_author_name
'Chitnis, Saurabh S.'
'Robertson, Alasdair P. M.'
'Burford, Neil'
'Patrick, Brian O.'
'McDonald, Robert'
'Ferguson, Michael J.'

_publ_section_title
;
 Bipyridine complexes of E3+(E = P, As, Sb, Bi): strong Lewis acids,
 sources of E(OTf)3and synthons for EIand EVcations
;
_journal_issue 11
_journal_name_full 'Chem. Sci.'
_journal_page_first 6545
_journal_paper_doi 10.1039/C5SC02423D
_journal_volume 6
_journal_year 2015
_chemical_formula_moiety 'C38 H48 F6 N4 O6 S2 Sb, C F3 O3 S, C2 H3 N'
_chemical_formula_sum 'C41 H51 F9 N5 O9 S3 Sb'
_chemical_formula_weight 1146.79
_space_group_crystal_system monoclinic
_space_group_IT_number 14
_space_group_name_Hall '-P 2yn'
_space_group_name_H-M_alt 'P 1 21/n 1'
_symmetry_space_group_name_Hall '-P 2yn'
_symmetry_space_group_name_H-M 'P 1 21/n 1'
_atom_sites_solution_hydrogens geom
_audit_creation_method SHELXL-2014/7
_audit_update_record
;
2015-07-05 deposited with the CCDC.
2015-08-03 downloaded from the CCDC.
;
_cell_angle_alpha 90
_cell_angle_beta 108.3395(4)
_cell_angle_gamma 90
_cell_formula_units_Z 4
_cell_length_a 14.0078(5)
_cell_length_b 17.6534(6)
_cell_length_c 22.0396(7)
_cell_measurement_reflns_used 9898
_cell_measurement_temperature 173(2)
_cell_measurement_theta_max 27.54
_cell_measurement_theta_min 2.26
_cell_volume 5173.3(3)
_computing_cell_refinement 'Bruker SAINT'
_computing_data_collection 'Bruker APEX2'
_computing_data_reduction 'Bruker SAINT'
_computing_molecular_graphics 'Bruker SHELXTL'
_computing_publication_material 'Bruker SHELXTL'
_computing_structure_refinement 'SHELXL-2014/7 (Sheldrick, 2014)'
_computing_structure_solution 'SHELXT-2014 (Sheldrick, 2014)'
_diffrn_ambient_temperature 173(2)
_diffrn_measured_fraction_theta_full 1.000
_diffrn_measured_fraction_theta_max 0.990
_diffrn_measurement_device_type 'Bruker APEX-II CCD'
_diffrn_measurement_method '\w scans'
_diffrn_radiation_type MoK\a
_diffrn_radiation_wavelength 0.71073
_diffrn_reflns_av_R_equivalents 0.0131
_diffrn_reflns_av_unetI/netI 0.0111
_diffrn_reflns_laue_measured_fraction_full 1.000
_diffrn_reflns_laue_measured_fraction_max 0.990
_diffrn_reflns_limit_h_max 18
_diffrn_reflns_limit_h_min -18
_diffrn_reflns_limit_k_max 23
_diffrn_reflns_limit_k_min -23
_diffrn_reflns_limit_l_max 29
_diffrn_reflns_limit_l_min -29
_diffrn_reflns_number 48076
_diffrn_reflns_point_group_measured_fraction_full 1.000
_diffrn_reflns_point_group_measured_fraction_max 0.990
_diffrn_reflns_theta_full 25.242
_diffrn_reflns_theta_max 28.376
_diffrn_reflns_theta_min 1.535
_exptl_absorpt_coefficient_mu 0.740
_exptl_absorpt_correction_T_max 0.8928
_exptl_absorpt_correction_T_min 0.7649
_exptl_absorpt_correction_type numerical
_exptl_absorpt_process_details 'SADABS 2014/5'
_exptl_crystal_colour colourless
_exptl_crystal_density_diffrn 1.472
_exptl_crystal_description fragment
_exptl_crystal_F_000 2336
_exptl_crystal_size_max 0.498
_exptl_crystal_size_mid 0.406
_exptl_crystal_size_min 0.180
_refine_diff_density_max 0.601
_refine_diff_density_min -0.561
_refine_diff_density_rms 0.060
_refine_ls_extinction_method none
_refine_ls_goodness_of_fit_ref 1.036
_refine_ls_hydrogen_treatment constr
_refine_ls_matrix_type full
_refine_ls_number_parameters 651
_refine_ls_number_reflns 12841
_refine_ls_number_restraints 7
_refine_ls_restrained_S_all 1.036
_refine_ls_R_factor_all 0.0324
_refine_ls_R_factor_gt 0.0292
_refine_ls_shift/su_max 0.001
_refine_ls_shift/su_mean 0.000
_refine_ls_structure_factor_coef Fsqd
_refine_ls_weighting_details 'w=1/[\s^2^(Fo^2^)+(0.0385P)^2^+4.0442P] where P=(Fo^2^+2Fc^2^)/3'
_refine_ls_weighting_scheme calc
_refine_ls_wR_factor_gt 0.0761
_refine_ls_wR_factor_ref 0.0788
_reflns_Friedel_coverage 0.000
_reflns_number_gt 11715
_reflns_number_total 12841
_reflns_threshold_expression 'I > 2\s(I)'
_cod_data_source_file c5sc02423d2.cif
_cod_data_source_block vic1518
_cod_depositor_comments 'Adding full bibliography for 1529324--1529330.cif.'
_cod_database_code 1529327
_shelx_shelxl_version_number 2014/7
_shelx_space_group_comment
; 
The symmetry employed for this shelxl refinement is uniquely defined 
by the following loop, which should always be used as a source of 
symmetry information in preference to the above space-group names. 
They are only intended as comments. 
;
_shelx_estimated_absorpt_t_min 0.709
_shelx_estimated_absorpt_t_max 0.878

loop_
_space_group_symop_operation_xyz
'x, y, z'
'-x+1/2, y+1/2, -z+1/2'
'-x, -y, -z'
'x-1/2, -y-1/2, z-1/2'

loop_
_atom_site_label
_atom_site_type_symbol
_atom_site_fract_x
_atom_site_fract_y
_atom_site_fract_z
_atom_site_U_iso_or_equiv
_atom_site_adp_type
_atom_site_occupancy
_atom_site_site_symmetry_order
_atom_site_calc_flag
_atom_site_refinement_flags_posn
_atom_site_refinement_flags_adp
_atom_site_refinement_flags_occupancy
_atom_site_disorder_assembly
_atom_site_disorder_group
Sb Sb -0.04459(2) -0.00468(2) 0.21372(2) 0.02267(4) Uani 1 1 d . . . . .
N1 N 0.03330(11) -0.10006(8) 0.17876(7) 0.0258(3) Uani 1 1 d . . . . .
N2 N 0.07923(11) 0.04539(8) 0.18600(7) 0.0264(3) Uani 1 1 d . . . . .
N3 N -0.04661(11) 0.10673(8) 0.26832(7) 0.0253(3) Uani 1 1 d . . . . .
N4 N 0.07355(11) -0.01097(8) 0.30825(7) 0.0237(3) Uani 1 1 d . . . . .
C11 C 0.10301(12) -0.08037(9) 0.15132(7) 0.0236(3) Uani 1 1 d . . . . .
C12 C 0.14303(13) -0.13275(9) 0.11915(8) 0.0272(3) Uani 1 1 d . . . . .
H12 H 0.1919 -0.1174 0.1000 0.033 Uiso 1 1 calc R U . . .
C13 C 0.11139(13) -0.20797(10) 0.11503(8) 0.0284(3) Uani 1 1 d . . . . .
C14 C 0.03728(15) -0.22643(10) 0.14241(9) 0.0327(4) Uani 1 1 d . . . . .
H14 H 0.0125 -0.2768 0.1395 0.039 Uiso 1 1 calc R U . . .
C15 C -0.00018(15) -0.17211(10) 0.17358(9) 0.0322(4) Uani 1 1 d . . . . .
H15 H -0.0508 -0.1857 0.1919 0.039 Uiso 1 1 calc R U . . .
C16 C 0.15208(16) -0.26830(11) 0.08010(10) 0.0371(4) Uani 1 1 d . . . . .
C17 C 0.24976(19) -0.24397(13) 0.06867(13) 0.0523(6) Uani 1 1 d . . . . .
H17A H 0.3016 -0.2352 0.1098 0.063 Uiso 1 1 calc R U . . .
H17B H 0.2721 -0.2840 0.0454 0.063 Uiso 1 1 calc R U . . .
H17C H 0.2382 -0.1972 0.0435 0.063 Uiso 1 1 calc R U . . .
C18 C 0.0723(2) -0.2818(2) 0.01601(14) 0.0755(10) Uani 1 1 d . . . . .
H18A H 0.0960 -0.3204 -0.0078 0.091 Uiso 1 1 calc R U . . .
H18B H 0.0102 -0.2992 0.0230 0.091 Uiso 1 1 calc R U . . .
H18C H 0.0593 -0.2345 -0.0085 0.091 Uiso 1 1 calc R U . . .
C19 C 0.1741(3) -0.34096(14) 0.12032(17) 0.0745(9) Uani 1 1 d . . . . .
H19A H 0.2257 -0.3307 0.1613 0.089 Uiso 1 1 calc R U . . .
H19B H 0.1124 -0.3583 0.1280 0.089 Uiso 1 1 calc R U . . .
H19C H 0.1982 -0.3803 0.0974 0.089 Uiso 1 1 calc R U . . .
C21 C 0.13245(13) 0.00031(8) 0.15852(8) 0.0236(3) Uani 1 1 d . . . . .
C22 C 0.20972(13) 0.02936(10) 0.13875(8) 0.0284(3) Uani 1 1 d . . . . .
H22 H 0.2459 -0.0032 0.1195 0.034 Uiso 1 1 calc R U . . .
C23 C 0.23496(14) 0.10591(10) 0.14681(8) 0.0293(3) Uani 1 1 d . . . . .
C24 C 0.17884(16) 0.15066(10) 0.17524(10) 0.0374(4) Uani 1 1 d . . . . .
H24 H 0.1936 0.2031 0.1820 0.045 Uiso 1 1 calc R U . . .
C25 C 0.10257(16) 0.11952(10) 0.19355(10) 0.0367(4) Uani 1 1 d . . . . .
H25 H 0.0648 0.1514 0.2122 0.044 Uiso 1 1 calc R U . . .
C26 C 0.31823(16) 0.14119(11) 0.12515(10) 0.0382(4) Uani 1 1 d . . . . .
C27 C 0.3839(2) 0.08135(15) 0.10813(16) 0.0617(7) Uani 1 1 d . . . . .
H27A H 0.4363 0.1062 0.0945 0.074 Uiso 1 1 calc R U . . .
H27B H 0.4153 0.0497 0.1456 0.074 Uiso 1 1 calc R U . . .
H27C H 0.3424 0.0496 0.0733 0.074 Uiso 1 1 calc R U . . .
C28 C 0.3831(2) 0.19258(17) 0.17848(15) 0.0636(7) Uani 1 1 d . . . . .
H28A H 0.3404 0.2309 0.1892 0.076 Uiso 1 1 calc R U . . .
H28B H 0.4160 0.1620 0.2164 0.076 Uiso 1 1 calc R U . . .
H28C H 0.4344 0.2176 0.1639 0.076 Uiso 1 1 calc R U . . .
C29 C 0.2674(2) 0.18930(17) 0.06585(14) 0.0669(8) Uani 1 1 d . . . . .
H29A H 0.2250 0.2279 0.0766 0.080 Uiso 1 1 calc R U . . .
H29B H 0.3189 0.2140 0.0513 0.080 Uiso 1 1 calc R U . . .
H29C H 0.2257 0.1567 0.0318 0.080 Uiso 1 1 calc R U . . .
C31 C 0.00232(12) 0.10551(9) 0.33157(8) 0.0234(3) Uani 1 1 d . . . . .
C32 C -0.01109(13) 0.16271(9) 0.37146(8) 0.0259(3) Uani 1 1 d . . . . .
H32 H 0.0239 0.1606 0.4160 0.031 Uiso 1 1 calc R U . . .
C33 C -0.07554(13) 0.22316(9) 0.34656(8) 0.0267(3) Uani 1 1 d . . . . .
C34 C -0.12589(14) 0.22250(10) 0.28082(9) 0.0311(4) Uani 1 1 d . . . . .
H34 H -0.1706 0.2625 0.2618 0.037 Uiso 1 1 calc R U . . .
C35 C -0.11075(14) 0.16388(10) 0.24357(8) 0.0303(3) Uani 1 1 d . . . . .
H35 H -0.1466 0.1638 0.1991 0.036 Uiso 1 1 calc R U . . .
C36 C -0.09086(15) 0.28947(10) 0.38695(9) 0.0317(4) Uani 1 1 d . . . . .
C37 C -0.03318(18) 0.27886(12) 0.45794(10) 0.0425(5) Uani 1 1 d . . . . .
H37A H -0.0450 0.3225 0.4821 0.051 Uiso 1 1 calc R U . . .
H37B H -0.0564 0.2326 0.4735 0.051 Uiso 1 1 calc R U . . .
H37C H 0.0389 0.2746 0.4637 0.051 Uiso 1 1 calc R U . . .
C38 C -0.20341(17) 0.29734(14) 0.37862(11) 0.0484(5) Uani 1 1 d . . . . .
H38A H -0.2137 0.3399 0.4045 0.058 Uiso 1 1 calc R U . . .
H38B H -0.2405 0.3066 0.3335 0.058 Uiso 1 1 calc R U . . .
H38C H -0.2279 0.2505 0.3926 0.058 Uiso 1 1 calc R U . . .
C39 C -0.0520(2) 0.36136(11) 0.36288(12) 0.0497(6) Uani 1 1 d . . . . .
H39A H -0.0608 0.4051 0.3880 0.060 Uiso 1 1 calc R U . . .
H39B H 0.0196 0.3552 0.3676 0.060 Uiso 1 1 calc R U . . .
H39C H -0.0899 0.3695 0.3177 0.060 Uiso 1 1 calc R U . . .
C41 C 0.07183(12) 0.04039(9) 0.35380(8) 0.0230(3) Uani 1 1 d . . . . .
C42 C 0.13257(13) 0.03153(10) 0.41609(8) 0.0287(3) Uani 1 1 d . . . . .
H42 H 0.1288 0.0673 0.4474 0.034 Uiso 1 1 calc R U . . .
C43 C 0.19977(14) -0.02923(11) 0.43401(8) 0.0325(4) Uani 1 1 d D . . . .
C44 C 0.20345(15) -0.07825(10) 0.38530(9) 0.0341(4) Uani 1 1 d . . . . .
H44 H 0.2507 -0.1186 0.3944 0.041 Uiso 1 1 calc R U . . .
C45 C 0.13909(14) -0.06865(10) 0.32412(8) 0.0297(3) Uani 1 1 d . . . . .
H45 H 0.1412 -0.1040 0.2921 0.036 Uiso 1 1 calc R U . . .
C46A C 0.2530(5) -0.0472(4) 0.5052(2) 0.0296(14) Uani 0.5 1 d D . P A 1
C47A C 0.3182(4) 0.0230(3) 0.5323(3) 0.0496(11) Uani 0.5 1 d D . P A 1
H47A H 0.3656 0.0315 0.5085 0.060 Uiso 0.5 1 calc R U P A 1
H47B H 0.2747 0.0675 0.5282 0.060 Uiso 0.5 1 calc R U P A 1
H47C H 0.3555 0.0146 0.5775 0.060 Uiso 0.5 1 calc R U P A 1
C48A C 0.1784(4) -0.0617(3) 0.54131(19) 0.0437(9) Uani 0.5 1 d D . P A 1
H48A H 0.1322 -0.0187 0.5354 0.052 Uiso 0.5 1 calc R U P A 1
H48B H 0.1402 -0.1079 0.5249 0.052 Uiso 0.5 1 calc R U P A 1
H48C H 0.2149 -0.0679 0.5869 0.052 Uiso 0.5 1 calc R U P A 1
C49A C 0.3277(5) -0.1129(4) 0.5127(3) 0.0638(18) Uani 0.5 1 d D . P A 1
H49A H 0.3743 -0.1014 0.4888 0.077 Uiso 0.5 1 calc R U P A 1
H49B H 0.3656 -0.1196 0.5580 0.077 Uiso 0.5 1 calc R U P A 1
H49C H 0.2908 -0.1595 0.4960 0.077 Uiso 0.5 1 calc R U P A 1
C46B C 0.2762(5) -0.0360(4) 0.5010(3) 0.0339(16) Uani 0.5 1 d D . P A 2
C47B C 0.2690(5) 0.0274(3) 0.5455(2) 0.0524(13) Uani 0.5 1 d D . P A 2
H47D H 0.2840 0.0758 0.5286 0.063 Uiso 0.5 1 calc R U P A 2
H47E H 0.2009 0.0290 0.5487 0.063 Uiso 0.5 1 calc R U P A 2
H47F H 0.3175 0.0186 0.5879 0.063 Uiso 0.5 1 calc R U P A 2
C48B C 0.3862(4) -0.0356(4) 0.4997(3) 0.0686(16) Uani 0.5 1 d D . P A 2
H48D H 0.3950 -0.0759 0.4714 0.082 Uiso 0.5 1 calc R U P A 2
H48E H 0.4010 0.0135 0.4840 0.082 Uiso 0.5 1 calc R U P A 2
H48F H 0.4321 -0.0441 0.5430 0.082 Uiso 0.5 1 calc R U P A 2
C49B C 0.2541(8) -0.1129(4) 0.5237(3) 0.109(4) Uani 0.5 1 d D . P A 2
H49D H 0.2597 -0.1518 0.4933 0.131 Uiso 0.5 1 calc R U P A 2
H49E H 0.3024 -0.1235 0.5659 0.131 Uiso 0.5 1 calc R U P A 2
H49F H 0.1857 -0.1132 0.5267 0.131 Uiso 0.5 1 calc R U P A 2
S1 S -0.18896(4) 0.03590(3) 0.06303(2) 0.03618(10) Uani 1 1 d . . . . .
F11 F -0.38349(16) 0.02049(19) 0.03004(12) 0.1249(10) Uani 1 1 d . . . . .
F12 F -0.32791(19) 0.13230(16) 0.06298(12) 0.1210(9) Uani 1 1 d . . . . .
F13 F -0.31154(15) 0.04052(17) 0.12934(9) 0.1001(7) Uani 1 1 d . . . . .
O11 O -0.12085(12) 0.08004(9) 0.11451(7) 0.0473(4) Uani 1 1 d . . . . .
O12 O -0.17851(17) -0.04361(10) 0.07539(9) 0.0642(5) Uani 1 1 d . . . . .
O13 O -0.19600(15) 0.05920(11) 0.00002(7) 0.0605(5) Uani 1 1 d . . . . .
C10 C -0.3102(2) 0.0585(2) 0.07119(14) 0.0685(8) Uani 1 1 d . . . . .
S2 S -0.14611(3) -0.10877(3) 0.31725(2) 0.03048(9) Uani 1 1 d . . . . .
F21 F -0.12942(17) -0.15117(14) 0.43385(9) 0.0934(7) Uani 1 1 d . . . . .
F22 F -0.09506(17) -0.23686(10) 0.37684(11) 0.0948(7) Uani 1 1 d . . . . .
F23 F 0.01013(13) -0.14888(15) 0.41229(9) 0.0995(7) Uani 1 1 d . . . . .
O21 O -0.08760(12) -0.12988(9) 0.27603(7) 0.0452(3) Uani 1 1 d . . . . .
O22 O -0.12991(13) -0.03157(9) 0.33773(9) 0.0511(4) Uani 1 1 d . . . . .
O23 O -0.24820(12) -0.13376(10) 0.29721(9) 0.0516(4) Uani 1 1 d . . . . .
C20 C -0.0868(2) -0.16389(16) 0.38880(12) 0.0558(6) Uani 1 1 d . . . . .
S3 S 0.36602(3) -0.15692(3) 0.25572(2) 0.03317(10) Uani 1 1 d . . . . .
F31 F 0.55035(15) -0.13064(19) 0.32673(13) 0.1293(10) Uani 1 1 d . . . . .
F32 F 0.4392(2) -0.0728(2) 0.35575(15) 0.1730(17) Uani 1 1 d . . . . .
F33 F 0.4586(2) -0.1902(2) 0.37310(11) 0.1819(18) Uani 1 1 d . . . . .
O31 O 0.27548(11) -0.16686(9) 0.27268(8) 0.0458(3) Uani 1 1 d . . . . .
O32 O 0.40350(15) -0.22574(10) 0.23717(10) 0.0622(5) Uani 1 1 d . . . . .
O33 O 0.36772(14) -0.09353(10) 0.21593(9) 0.0600(5) Uani 1 1 d . . . . .
C30 C 0.4586(3) -0.1357(3) 0.33116(16) 0.0943(13) Uani 1 1 d . . . . .
N1S N 0.5900(5) 0.1352(3) 0.3188(2) 0.227(4) Uani 1 1 d . . . . .
C1S C 0.6016(3) 0.0873(2) 0.29126(15) 0.1017(15) Uani 1 1 d . . . . .
C2S C 0.6089(4) 0.0211(2) 0.25609(19) 0.1095(16) Uani 1 1 d . . . . .
H2SA H 0.6468 -0.0179 0.2855 0.131 Uiso 1 1 calc R U . . .
H2SB H 0.6436 0.0334 0.2251 0.131 Uiso 1 1 calc R U . . .
H2SC H 0.5413 0.0022 0.2335 0.131 Uiso 1 1 calc R U . . .

loop_
_atom_site_aniso_label
_atom_site_aniso_U_11
_atom_site_aniso_U_22
_atom_site_aniso_U_33
_atom_site_aniso_U_23
_atom_site_aniso_U_13
_atom_site_aniso_U_12
Sb 0.02781(6) 0.01993(6) 0.02124(6) -0.00130(3) 0.00911(4) 0.00033(4)
N1 0.0333(7) 0.0209(6) 0.0255(7) -0.0026(5) 0.0124(6) -0.0015(5)
N2 0.0343(7) 0.0197(6) 0.0292(7) -0.0016(5) 0.0155(6) -0.0015(5)
N3 0.0303(7) 0.0221(6) 0.0241(6) -0.0009(5) 0.0093(5) 0.0029(5)
N4 0.0264(7) 0.0226(6) 0.0225(7) -0.0011(5) 0.0085(5) 0.0022(5)
C11 0.0302(8) 0.0205(7) 0.0197(7) -0.0002(5) 0.0071(6) 0.0005(6)
C12 0.0335(8) 0.0243(8) 0.0262(8) -0.0018(6) 0.0127(7) 0.0012(6)
C13 0.0342(9) 0.0237(8) 0.0274(8) -0.0051(6) 0.0097(7) 0.0015(6)
C14 0.0420(10) 0.0217(8) 0.0369(9) -0.0056(7) 0.0160(8) -0.0045(7)
C15 0.0407(10) 0.0243(8) 0.0365(9) -0.0044(7) 0.0192(8) -0.0055(7)
C16 0.0447(10) 0.0270(9) 0.0431(10) -0.0119(8) 0.0190(9) 0.0010(8)
C17 0.0546(13) 0.0416(12) 0.0724(16) -0.0174(11) 0.0371(12) 0.0013(10)
C18 0.0635(16) 0.094(2) 0.0610(17) -0.0508(16) 0.0084(13) 0.0083(15)
C19 0.110(2) 0.0337(12) 0.104(2) 0.0104(13) 0.069(2) 0.0250(14)
C21 0.0301(8) 0.0204(7) 0.0204(7) 0.0004(5) 0.0081(6) 0.0011(6)
C22 0.0341(9) 0.0248(8) 0.0291(8) 0.0001(6) 0.0138(7) 0.0013(7)
C23 0.0333(9) 0.0269(8) 0.0293(8) 0.0014(6) 0.0121(7) -0.0032(7)
C24 0.0490(11) 0.0222(8) 0.0484(11) -0.0057(7) 0.0258(9) -0.0071(7)
C25 0.0493(11) 0.0224(8) 0.0481(11) -0.0070(7) 0.0291(9) -0.0035(7)
C26 0.0400(10) 0.0332(9) 0.0476(11) -0.0007(8) 0.0227(9) -0.0077(8)
C27 0.0563(14) 0.0489(13) 0.100(2) -0.0087(14) 0.0531(15) -0.0077(11)
C28 0.0479(13) 0.0671(17) 0.0808(19) -0.0257(15) 0.0277(13) -0.0242(12)
C29 0.0764(18) 0.0694(18) 0.0671(17) 0.0274(14) 0.0401(15) -0.0025(14)
C31 0.0257(7) 0.0204(7) 0.0252(7) 0.0002(6) 0.0096(6) 0.0009(6)
C32 0.0304(8) 0.0233(7) 0.0248(7) -0.0020(6) 0.0096(6) 0.0018(6)
C33 0.0310(8) 0.0217(7) 0.0302(8) -0.0012(6) 0.0136(7) 0.0022(6)
C34 0.0362(9) 0.0273(8) 0.0298(8) 0.0011(7) 0.0103(7) 0.0096(7)
C35 0.0358(9) 0.0279(8) 0.0256(8) 0.0007(6) 0.0075(7) 0.0070(7)
C36 0.0425(10) 0.0239(8) 0.0313(9) -0.0023(6) 0.0154(8) 0.0080(7)
C37 0.0576(13) 0.0360(10) 0.0328(10) -0.0079(8) 0.0125(9) 0.0111(9)
C38 0.0476(12) 0.0539(13) 0.0482(12) -0.0056(10) 0.0215(10) 0.0177(10)
C39 0.0806(17) 0.0245(9) 0.0509(13) -0.0038(8) 0.0304(12) -0.0006(10)
C41 0.0265(7) 0.0193(7) 0.0252(7) -0.0019(6) 0.0112(6) 0.0005(6)
C42 0.0331(9) 0.0255(8) 0.0266(8) -0.0023(6) 0.0080(7) 0.0031(7)
C43 0.0372(9) 0.0313(9) 0.0260(8) -0.0003(7) 0.0057(7) 0.0074(7)
C44 0.0386(10) 0.0296(9) 0.0316(9) -0.0010(7) 0.0075(7) 0.0125(7)
C45 0.0347(9) 0.0269(8) 0.0280(8) -0.0024(6) 0.0105(7) 0.0066(7)
C46A 0.036(3) 0.027(3) 0.021(2) 0.0002(16) 0.0021(18) 0.003(2)
C47A 0.047(3) 0.050(3) 0.040(3) 0.000(2) -0.003(2) -0.004(2)
C48A 0.057(3) 0.051(2) 0.0244(18) 0.0061(16) 0.0134(17) -0.003(2)
C49A 0.079(4) 0.068(4) 0.033(2) 0.004(2) 0.001(3) 0.042(3)
C46B 0.039(3) 0.029(3) 0.029(2) 0.0031(18) 0.005(2) 0.002(2)
C47B 0.064(4) 0.055(3) 0.027(2) -0.0057(19) -0.002(2) 0.012(3)
C48B 0.047(3) 0.098(5) 0.049(3) -0.007(3) -0.001(2) 0.025(3)
C49B 0.185(9) 0.062(4) 0.037(3) 0.023(3) -0.029(5) -0.052(5)
S1 0.0460(3) 0.0376(2) 0.0234(2) 0.00252(17) 0.00860(18) 0.0016(2)
F11 0.0510(11) 0.229(3) 0.0825(15) -0.0294(17) 0.0040(10) -0.0338(15)
F12 0.1148(18) 0.128(2) 0.1158(18) 0.0118(15) 0.0304(15) 0.0794(16)
F13 0.0740(12) 0.177(2) 0.0641(11) -0.0040(13) 0.0422(10) -0.0117(14)
O11 0.0520(9) 0.0522(9) 0.0346(7) -0.0030(7) 0.0093(7) -0.0136(7)
O12 0.1007(15) 0.0383(9) 0.0485(10) 0.0000(7) 0.0163(10) 0.0061(9)
O13 0.0832(13) 0.0713(12) 0.0282(7) 0.0090(7) 0.0192(8) -0.0003(10)
C10 0.0472(14) 0.105(3) 0.0501(15) -0.0023(15) 0.0110(12) 0.0073(15)
S2 0.0333(2) 0.0290(2) 0.0314(2) -0.00166(16) 0.01343(17) -0.00445(16)
F21 0.1117(15) 0.1326(18) 0.0560(10) 0.0318(11) 0.0550(11) 0.0267(13)
F22 0.1179(16) 0.0552(10) 0.1348(18) 0.0464(11) 0.0735(15) 0.0282(10)
F23 0.0549(10) 0.160(2) 0.0704(12) 0.0516(13) 0.0010(9) 0.0022(11)
O21 0.0577(9) 0.0489(9) 0.0376(8) -0.0052(6) 0.0273(7) -0.0043(7)
O22 0.0531(9) 0.0334(8) 0.0752(11) -0.0137(7) 0.0324(9) -0.0100(7)
O23 0.0363(8) 0.0523(9) 0.0635(10) -0.0072(8) 0.0120(7) -0.0122(7)
C20 0.0558(14) 0.0699(17) 0.0496(13) 0.0220(12) 0.0280(11) 0.0096(12)
S3 0.0327(2) 0.0315(2) 0.0354(2) 0.00504(17) 0.01089(18) 0.00360(17)
F31 0.0486(11) 0.203(3) 0.1160(19) 0.0049(19) -0.0030(11) -0.0406(14)
F32 0.162(3) 0.237(4) 0.139(2) -0.141(3) 0.075(2) -0.118(3)
F33 0.149(2) 0.288(4) 0.0596(13) 0.073(2) -0.0371(14) -0.101(3)
O31 0.0381(8) 0.0450(8) 0.0597(10) -0.0020(7) 0.0232(7) 0.0030(6)
O32 0.0732(12) 0.0407(9) 0.0917(14) 0.0113(9) 0.0530(11) 0.0150(8)
O33 0.0627(11) 0.0469(9) 0.0719(12) 0.0270(9) 0.0235(9) 0.0089(8)
C30 0.068(2) 0.152(4) 0.0528(17) -0.001(2) 0.0033(15) -0.046(2)
N1S 0.275(6) 0.230(6) 0.091(3) -0.080(3) -0.062(3) 0.200(5)
C1S 0.117(3) 0.118(3) 0.0472(15) -0.0149(17) -0.0077(17) 0.080(3)
C2S 0.156(4) 0.101(3) 0.069(2) -0.001(2) 0.032(2) 0.069(3)

loop_
_atom_type_symbol
_atom_type_description
_atom_type_scat_dispersion_real
_atom_type_scat_dispersion_imag
_atom_type_scat_source
C C 0.0033 0.0016 'International Tables Vol C Tables 4.2.6.8 and 6.1.1.4'
H H 0.0000 0.0000 'International Tables Vol C Tables 4.2.6.8 and 6.1.1.4'
N N 0.0061 0.0033 'International Tables Vol C Tables 4.2.6.8 and 6.1.1.4'
O O 0.0106 0.0060 'International Tables Vol C Tables 4.2.6.8 and 6.1.1.4'
F F 0.0171 0.0103 'International Tables Vol C Tables 4.2.6.8 and 6.1.1.4'
S S 0.1246 0.1234 'International Tables Vol C Tables 4.2.6.8 and 6.1.1.4'
Sb Sb -0.5866 1.5461 'International Tables Vol C Tables 4.2.6.8 and 6.1.1.4'

loop_
_geom_angle_atom_site_label_1
_geom_angle_atom_site_label_2
_geom_angle_atom_site_label_3
_geom_angle
N2 Sb N4 81.98(5)
N2 Sb N1 72.43(5)
N4 Sb N1 89.17(5)
N2 Sb N3 86.70(5)
N4 Sb N3 71.42(5)
N1 Sb N3 153.45(5)
N2 Sb O11 71.61(5)
N4 Sb O11 144.15(5)
N1 Sb O11 104.88(5)
N3 Sb O11 83.03(5)
N2 Sb O21 140.67(5)
N4 Sb O21 73.05(5)
N1 Sb O21 77.22(5)
N3 Sb O21 112.41(5)
O11 Sb O21 141.73(5)
N2 Sb O12 95.83(6)
N4 Sb O12 161.88(5)
N1 Sb O12 73.11(5)
N3 Sb O12 126.56(5)
O11 Sb O12 48.56(5)
O21 Sb O12 98.71(5)
N2 Sb O22 143.20(5)
N4 Sb O22 65.05(5)
N1 Sb O22 120.40(4)
N3 Sb O22 68.22(4)
O11 Sb O22 127.91(5)
O21 Sb O22 44.86(4)
O12 Sb O22 120.60(5)
C11 N1 C15 119.21(14)
C11 N1 Sb 117.08(10)
C15 N1 Sb 122.50(12)
C25 N2 C21 118.64(15)
C25 N2 Sb 122.59(12)
C21 N2 Sb 118.74(11)
C31 N3 C35 119.26(14)
C31 N3 Sb 116.10(10)
C35 N3 Sb 122.86(11)
C45 N4 C41 118.92(15)
C45 N4 Sb 122.00(11)
C41 N4 Sb 118.63(11)
N1 C11 C12 121.65(15)
N1 C11 C21 114.72(14)
C12 C11 C21 123.63(15)
C11 C12 C13 119.82(16)
C12 C13 C14 117.36(15)
C12 C13 C16 122.44(16)
C14 C13 C16 120.17(16)
C15 C14 C13 120.41(16)
N1 C15 C14 121.50(16)
C18 C16 C13 107.25(17)
C18 C16 C17 109.0(2)
C13 C16 C17 112.50(16)
C18 C16 C19 111.2(2)
C13 C16 C19 109.34(17)
C17 C16 C19 107.6(2)
N2 C21 C22 121.10(14)
N2 C21 C11 116.07(15)
C22 C21 C11 122.83(15)
C21 C22 C23 120.70(16)
C22 C23 C24 116.76(16)
C22 C23 C26 122.97(16)
C24 C23 C26 120.26(16)
C25 C24 C23 120.47(17)
N2 C25 C24 122.34(17)
C27 C26 C23 112.00(17)
C27 C26 C29 109.2(2)
C23 C26 C29 107.27(18)
C27 C26 C28 109.9(2)
C23 C26 C28 109.18(18)
C29 C26 C28 109.2(2)
N3 C31 C32 121.15(15)
N3 C31 C41 114.90(14)
C32 C31 C41 123.93(15)
C31 C32 C33 120.45(15)
C32 C33 C34 117.05(15)
C32 C33 C36 123.37(15)
C34 C33 C36 119.56(15)
C35 C34 C33 120.12(16)
N3 C35 C34 121.95(16)
C33 C36 C37 112.13(15)
C33 C36 C38 109.11(16)
C37 C36 C38 108.99(17)
C33 C36 C39 107.53(15)
C37 C36 C39 108.84(18)
C38 C36 C39 110.22(18)
N4 C41 C42 120.77(15)
N4 C41 C31 115.76(14)
C42 C41 C31 123.46(14)
C41 C42 C43 121.19(16)
C44 C43 C42 116.33(16)
C44 C43 C46B 120.7(3)
C42 C43 C46B 122.4(3)
C44 C43 C46A 122.2(3)
C42 C43 C46A 120.7(3)
C45 C44 C43 120.46(16)
N4 C45 C44 122.17(16)
C48A C46A C49A 111.9(5)
C48A C46A C43 112.1(4)
C49A C46A C43 111.0(4)
C48A C46A C47A 110.7(5)
C49A C46A C47A 105.3(5)
C43 C46A C47A 105.5(4)
C47B C46B C49B 112.8(6)
C47B C46B C43 113.5(5)
C49B C46B C43 103.6(4)
C47B C46B C48B 106.1(5)
C49B C46B C48B 108.6(7)
C43 C46B C48B 112.3(4)
O13 S1 O12 116.23(11)
O13 S1 O11 115.66(11)
O12 S1 O11 111.98(11)
O13 S1 C10 104.75(13)
O12 S1 C10 103.94(15)
O11 S1 C10 102.12(12)
S1 O11 Sb 110.13(9)
S1 O12 Sb 87.92(8)
F11 C10 F13 107.3(3)
F11 C10 F12 109.5(3)
F13 C10 F12 107.9(3)
F11 C10 S1 111.8(2)
F13 C10 S1 110.1(2)
F12 C10 S1 110.1(2)
O23 S2 O22 115.84(10)
O23 S2 O21 115.81(10)
O22 S2 O21 112.17(9)
O23 S2 C20 104.08(12)
O22 S2 C20 104.63(13)
O21 S2 C20 102.22(11)
S2 O21 Sb 111.09(8)
S2 O22 Sb 86.52(7)
F22 C20 F23 106.9(2)
F22 C20 F21 106.5(2)
F23 C20 F21 108.8(3)
F22 C20 S2 111.3(2)
F23 C20 S2 111.50(17)
F21 C20 S2 111.57(18)
O33 S3 O32 114.28(11)
O33 S3 O31 116.18(10)
O32 S3 O31 113.71(10)
O33 S3 C30 104.95(16)
O32 S3 C30 102.62(19)
O31 S3 C30 102.89(14)
F32 C30 F31 108.0(3)
F32 C30 F33 106.3(4)
F31 C30 F33 108.1(4)
F32 C30 S3 112.3(3)
F31 C30 S3 112.4(3)
F33 C30 S3 109.4(3)
N1S C1S C2S 174.5(7)

loop_
_geom_bond_atom_site_label_1
_geom_bond_atom_site_label_2
_geom_bond_distance
Sb N2 2.1977(14)
Sb N4 2.2184(15)
Sb N1 2.2691(14)
Sb N3 2.3105(14)
Sb O11 2.5864(16)
Sb O21 2.7667(15)
Sb O12 3.1125(19)
Sb O22 3.3434(17)
N1 C11 1.346(2)
N1 C15 1.348(2)
N2 C25 1.346(2)
N2 C21 1.357(2)
N3 C31 1.346(2)
N3 C35 1.347(2)
N4 C45 1.342(2)
N4 C41 1.359(2)
C11 C12 1.387(2)
C11 C21 1.477(2)
C12 C13 1.394(2)
C13 C14 1.394(3)
C13 C16 1.526(2)
C14 C15 1.376(2)
C16 C18 1.519(3)
C16 C17 1.529(3)
C16 C19 1.534(3)
C21 C22 1.386(2)
C22 C23 1.394(2)
C23 C24 1.394(3)
C23 C26 1.525(2)
C24 C25 1.370(3)
C26 C27 1.523(3)
C26 C29 1.533(3)
C26 C28 1.536(3)
C31 C32 1.390(2)
C31 C41 1.486(2)
C32 C33 1.394(2)
C33 C34 1.398(2)
C33 C36 1.526(2)
C34 C35 1.378(2)
C36 C37 1.530(3)
C36 C38 1.535(3)
C36 C39 1.540(3)
C41 C42 1.378(2)
C42 C43 1.400(2)
C43 C44 1.392(2)
C43 C46B 1.532(6)
C43 C46A 1.543(5)
C44 C45 1.376(3)
C46A C48A 1.521(6)
C46A C49A 1.536(7)
C46A C47A 1.544(7)
C46B C47B 1.512(7)
C46B C49B 1.513(7)
C46B C48B 1.549(7)
S1 O13 1.4217(16)
S1 O12 1.4285(18)
S1 O11 1.4572(15)
S1 C10 1.808(3)
F11 C10 1.319(4)
F12 C10 1.328(4)
F13 C10 1.326(3)
S2 O23 1.4273(15)
S2 O22 1.4313(15)
S2 O21 1.4506(14)
S2 C20 1.816(2)
F21 C20 1.329(3)
F22 C20 1.313(3)
F23 C20 1.319(3)
S3 O33 1.4266(16)
S3 O32 1.4330(17)
S3 O31 1.4413(15)
S3 C30 1.797(3)
F31 C30 1.322(4)
F32 C30 1.301(6)
F33 C30 1.334(5)
N1S C1S 1.083(4)
C1S C2S 1.424(5)

loop_
_geom_torsion_atom_site_label_1
_geom_torsion_atom_site_label_2
_geom_torsion_atom_site_label_3
_geom_torsion_atom_site_label_4
_geom_torsion
N2 Sb N1 C11 -8.74(11)
N4 Sb N1 C11 -90.59(12)
N3 Sb N1 C11 -48.51(18)
O11 Sb N1 C11 56.01(12)
O21 Sb N1 C11 -163.40(13)
O12 Sb N1 C11 93.23(12)
O22 Sb N1 C11 -150.75(11)
N2 Sb N1 C15 -176.04(15)
N4 Sb N1 C15 102.11(14)
N3 Sb N1 C15 144.20(14)
O11 Sb N1 C15 -111.28(14)
O21 Sb N1 C15 29.31(14)
O12 Sb N1 C15 -74.06(14)
O22 Sb N1 C15 41.96(15)
N4 Sb N2 C25 -85.00(16)
N1 Sb N2 C25 -176.68(16)
N3 Sb N2 C25 -13.32(15)
O11 Sb N2 C25 70.42(15)
O21 Sb N2 C25 -135.48(14)
O12 Sb N2 C25 113.12(15)
O22 Sb N2 C25 -59.11(18)
N4 Sb N2 C21 96.93(13)
N1 Sb N2 C21 5.25(12)
N3 Sb N2 C21 168.61(13)
O11 Sb N2 C21 -107.65(13)
O21 Sb N2 C21 46.45(16)
O12 Sb N2 C21 -64.96(13)
O22 Sb N2 C21 122.82(12)
N2 Sb N3 C31 -98.36(12)
N4 Sb N3 C31 -15.72(11)
N1 Sb N3 C31 -60.72(17)
O11 Sb N3 C31 -170.23(12)
O21 Sb N3 C31 46.16(13)
O12 Sb N3 C31 166.82(11)
O22 Sb N3 C31 54.10(11)
N2 Sb N3 C35 96.95(14)
N4 Sb N3 C35 179.59(15)
N1 Sb N3 C35 134.60(14)
O11 Sb N3 C35 25.09(14)
O21 Sb N3 C35 -118.53(14)
O12 Sb N3 C35 2.13(16)
O22 Sb N3 C35 -110.59(14)
N2 Sb N4 C45 -84.29(14)
N1 Sb N4 C45 -11.92(14)
N3 Sb N4 C45 -173.50(15)
O11 Sb N4 C45 -126.65(14)
O21 Sb N4 C45 64.97(13)
O12 Sb N4 C45 -0.1(3)
O22 Sb N4 C45 112.48(14)
N2 Sb N4 C41 103.50(12)
N1 Sb N4 C41 175.87(12)
N3 Sb N4 C41 14.30(11)
O11 Sb N4 C41 61.14(16)
O21 Sb N4 C41 -107.24(12)
O12 Sb N4 C41 -172.27(15)
O22 Sb N4 C41 -59.73(11)
C15 N1 C11 C12 -1.6(2)
Sb N1 C11 C12 -169.30(12)
C15 N1 C11 C21 178.51(16)
Sb N1 C11 C21 10.78(18)
N1 C11 C12 C13 -0.3(3)
C21 C11 C12 C13 179.56(16)
C11 C12 C13 C14 2.0(3)
C11 C12 C13 C16 179.73(17)
C12 C13 C14 C15 -1.7(3)
C16 C13 C14 C15 -179.54(18)
C11 N1 C15 C14 1.8(3)
Sb N1 C15 C14 168.85(14)
C13 C14 C15 N1 -0.2(3)
C12 C13 C16 C18 -102.7(2)
C14 C13 C16 C18 75.0(3)
C12 C13 C16 C17 17.2(3)
C14 C13 C16 C17 -165.1(2)
C12 C13 C16 C19 136.7(2)
C14 C13 C16 C19 -45.6(3)
C25 N2 C21 C22 0.3(3)
Sb N2 C21 C22 178.46(13)
C25 N2 C21 C11 -179.76(16)
Sb N2 C21 C11 -1.6(2)
N1 C11 C21 N2 -6.2(2)
C12 C11 C21 N2 173.91(16)
N1 C11 C21 C22 173.75(16)
C12 C11 C21 C22 -6.2(3)
N2 C21 C22 C23 0.2(3)
C11 C21 C22 C23 -179.75(16)
C21 C22 C23 C24 -0.1(3)
C21 C22 C23 C26 -179.12(17)
C22 C23 C24 C25 -0.4(3)
C26 C23 C24 C25 178.6(2)
C21 N2 C25 C24 -0.9(3)
Sb N2 C25 C24 -178.94(16)
C23 C24 C25 N2 0.9(3)
C22 C23 C26 C27 -12.7(3)
C24 C23 C26 C27 168.3(2)
C22 C23 C26 C29 107.1(2)
C24 C23 C26 C29 -71.9(3)
C22 C23 C26 C28 -134.6(2)
C24 C23 C26 C28 46.4(3)
C35 N3 C31 C32 -1.0(2)
Sb N3 C31 C32 -166.25(12)
C35 N3 C31 C41 -179.52(15)
Sb N3 C31 C41 15.21(18)
N3 C31 C32 C33 -0.4(3)
C41 C31 C32 C33 178.05(15)
C31 C32 C33 C34 0.9(2)
C31 C32 C33 C36 -177.53(16)
C32 C33 C34 C35 -0.1(3)
C36 C33 C34 C35 178.38(17)
C31 N3 C35 C34 1.8(3)
Sb N3 C35 C34 166.02(14)
C33 C34 C35 N3 -1.3(3)
C32 C33 C36 C37 -3.9(3)
C34 C33 C36 C37 177.73(18)
C32 C33 C36 C38 -124.75(19)
C34 C33 C36 C38 56.9(2)
C32 C33 C36 C39 115.7(2)
C34 C33 C36 C39 -62.7(2)
C45 N4 C41 C42 -3.3(2)
Sb N4 C41 C42 169.14(13)
C45 N4 C41 C31 175.89(15)
Sb N4 C41 C31 -11.66(18)
N3 C31 C41 N4 -2.9(2)
C32 C31 C41 N4 178.62(15)
N3 C31 C41 C42 176.30(16)
C32 C31 C41 C42 -2.2(3)
N4 C41 C42 C43 1.8(3)
C31 C41 C42 C43 -177.31(17)
C41 C42 C43 C44 1.8(3)
C41 C42 C43 C46B 173.2(3)
C41 C42 C43 C46A -168.7(3)
C42 C43 C44 C45 -3.9(3)
C46B C43 C44 C45 -175.4(3)
C46A C43 C44 C45 166.4(3)
C41 N4 C45 C44 1.2(3)
Sb N4 C45 C44 -171.02(14)
C43 C44 C45 N4 2.5(3)
C44 C43 C46A C48A -112.2(4)
C42 C43 C46A C48A 57.7(5)
C44 C43 C46A C49A 13.7(6)
C42 C43 C46A C49A -176.4(4)
C44 C43 C46A C47A 127.3(4)
C42 C43 C46A C47A -62.8(5)
C44 C43 C46B C47B 173.0(4)
C42 C43 C46B C47B 1.9(6)
C44 C43 C46B C49B -64.4(7)
C42 C43 C46B C49B 124.5(6)
C44 C43 C46B C48B 52.6(6)
C42 C43 C46B C48B -118.4(5)
O13 S1 O11 Sb -149.26(10)
O12 S1 O11 Sb -12.98(13)
C10 S1 O11 Sb 97.65(13)
N2 Sb O11 S1 123.20(10)
N4 Sb O11 S1 167.87(7)
N1 Sb O11 S1 57.87(10)
N3 Sb O11 S1 -147.97(10)
O21 Sb O11 S1 -30.25(14)
O12 Sb O11 S1 7.33(8)
O22 Sb O11 S1 -92.65(10)
O13 S1 O12 Sb 146.11(10)
O11 S1 O12 Sb 10.10(10)
C10 S1 O12 Sb -99.38(10)
N2 Sb O12 S1 -66.14(10)
N4 Sb O12 S1 -148.16(13)
N1 Sb O12 S1 -135.77(11)
N3 Sb O12 S1 24.07(13)
O11 Sb O12 S1 -7.02(7)
O21 Sb O12 S1 150.51(9)
O22 Sb O12 S1 108.45(9)
O13 S1 C10 F11 62.2(3)
O12 S1 C10 F11 -60.2(3)
O11 S1 C10 F11 -176.8(2)
O13 S1 C10 F13 -178.6(2)
O12 S1 C10 F13 59.0(3)
O11 S1 C10 F13 -57.6(3)
O13 S1 C10 F12 -59.8(2)
O12 S1 C10 F12 177.8(2)
O11 S1 C10 F12 61.2(2)
O23 S2 O21 Sb 110.21(10)
O22 S2 O21 Sb -25.83(13)
C20 S2 O21 Sb -137.38(11)
N2 Sb O21 S2 138.56(9)
N4 Sb O21 S2 85.57(9)
N1 Sb O21 S2 178.64(10)
N3 Sb O21 S2 24.66(11)
O11 Sb O21 S2 -83.45(11)
O12 Sb O21 S2 -111.00(9)
O22 Sb O21 S2 14.18(7)
O23 S2 O22 Sb -116.33(9)
O21 S2 O22 Sb 19.70(10)
C20 S2 O22 Sb 129.73(9)
O23 S2 C20 F22 58.6(2)
O22 S2 C20 F22 -179.41(17)
O21 S2 C20 F22 -62.3(2)
O23 S2 C20 F23 177.9(2)
O22 S2 C20 F23 -60.1(2)
O21 S2 C20 F23 57.0(2)
O23 S2 C20 F21 -60.2(2)
O22 S2 C20 F21 61.8(2)
O21 S2 C20 F21 178.9(2)
O33 S3 C30 F32 58.6(3)
O32 S3 C30 F32 178.4(3)
O31 S3 C30 F32 -63.3(3)
O33 S3 C30 F31 -63.3(4)
O32 S3 C30 F31 56.4(4)
O31 S3 C30 F31 174.7(3)
O33 S3 C30 F33 176.5(3)
O32 S3 C30 F33 -63.8(4)
O31 S3 C30 F33 54.5(4)
